data_1554640
loop_
_publ_author_name
'Qu, Lang'
'Li, Chunbo'
'Shen, Guangyu'
'Gou, Fei'
'Song, Jintong'
'Wang, Man'
'Xu, Xuemei'
'Zhou, Xiangge'
'Xiang, Haifeng'

_publ_section_title
;
 Syntheses, crystal structures, chirality and aggregation-induced
 phosphorescence of stacked binuclear platinum(ii) complexes with bridging
 Salen ligands
;
_journal_issue 6
_journal_name_full 'Materials Chemistry Frontiers'
_journal_page_first 1199
_journal_paper_doi 10.1039/C9QM00105K
_journal_volume 3
_journal_year 2019
_chemical_absolute_configuration ad
_chemical_formula_moiety 'C42 H36 N4 O2 Pt2, C H2 Cl2'
_chemical_formula_sum 'C43 H38 Cl2 N4 O2 Pt2'
_chemical_formula_weight 1103.85
_space_group_crystal_system orthorhombic
_space_group_IT_number 19
_space_group_name_Hall 'P 2ac 2ab'
_space_group_name_H-M_alt 'P 21 21 21'
_atom_sites_solution_hydrogens geom
_atom_sites_solution_primary direct
_audit_creation_date 2016-10-13
_audit_creation_method
;
Olex2 1.2
(compiled 2016.09.09 svn.r3337 for OlexSys, GUI svn.r5227)
;
_audit_update_record
;
2017-12-07 deposited with the CCDC.	2019-04-18 downloaded from the CCDC.
;
_cell_angle_alpha 90
_cell_angle_beta 90
_cell_angle_gamma 90
_cell_formula_units_Z 4
_cell_length_a 11.05822(19)
_cell_length_b 16.7782(4)
_cell_length_c 20.3868(4)
_cell_measurement_reflns_used 7878
_cell_measurement_temperature 294.28(16)
_cell_measurement_theta_max 27.0740
_cell_measurement_theta_min 3.6300
_cell_volume 3782.51(13)
_computing_cell_refinement
;
CrysAlisPro, Agilent Technologies,
Version 1.171.37.35 (release 13-08-2014 CrysAlis171 .NET)
(compiled Aug 13 2014,18:06:01)
;
_computing_data_collection
;
CrysAlisPro, Agilent Technologies,
Version 1.171.37.35 (release 13-08-2014 CrysAlis171 .NET)
(compiled Aug 13 2014,18:06:01)
;
_computing_data_reduction
;
CrysAlisPro, Agilent Technologies,
Version 1.171.37.35 (release 13-08-2014 CrysAlis171 .NET)
(compiled Aug 13 2014,18:06:01)
;
_computing_molecular_graphics 'Olex2 (Dolomanov et al., 2009)'
_computing_publication_material 'Olex2 (Dolomanov et al., 2009)'
_computing_structure_refinement 'ShelXL (Sheldrick, 2015)'
_computing_structure_solution 'ShelXT (Sheldrick, 2015)'
_diffrn_ambient_environment air
_diffrn_ambient_temperature 294.28(16)
_diffrn_detector 'CCD plate'
_diffrn_detector_area_resol_mean 15.9595
_diffrn_detector_type EosS2
_diffrn_measured_fraction_theta_full 0.996
_diffrn_measured_fraction_theta_max 0.996
_diffrn_measurement_details
;
#__ type_ start__ end____ width___ exp.time_
  1 omega  -60.00  111.00   1.0000    6.2050
omega____ theta____ kappa____ phi______ frames
    -       26.6744  -19.0000   30.0000 171

#__ type_ start__ end____ width___ exp.time_
  2 omega   35.00  121.00   1.0000    6.2050
omega____ theta____ kappa____ phi______ frames
    -       26.6744  178.0000   60.0000 86

#__ type_ start__ end____ width___ exp.time_
  3 omega  -20.00   82.00   1.0000    6.2050
omega____ theta____ kappa____ phi______ frames
    -       26.6744  -99.0000 -180.0000 102

#__ type_ start__ end____ width___ exp.time_
  4 omega  -20.00   27.00   1.0000    6.2050
omega____ theta____ kappa____ phi______ frames
    -      -27.6119  -99.0000  -90.0000 47

#__ type_ start__ end____ width___ exp.time_
  5 omega  -11.00   23.00   1.0000    6.2050
omega____ theta____ kappa____ phi______ frames
    -       26.6744   57.0000  150.0000 34
;
_diffrn_measurement_device 'four-circle diffractometer'
_diffrn_measurement_device_type 'New Gemini, Dual, Cu at zero, EosS2'
_diffrn_measurement_method '\w scans'
_diffrn_orient_matrix_UB_11 -0.0016619000
_diffrn_orient_matrix_UB_12 -0.0079868000
_diffrn_orient_matrix_UB_13 0.0341596000
_diffrn_orient_matrix_UB_21 0.0032687000
_diffrn_orient_matrix_UB_22 -0.0414475000
_diffrn_orient_matrix_UB_23 -0.0064905000
_diffrn_orient_matrix_UB_31 0.0640693000
_diffrn_orient_matrix_UB_32 0.0019566000
_diffrn_orient_matrix_UB_33 0.0011921000
_diffrn_radiation_monochromator graphite
_diffrn_radiation_probe x-ray
_diffrn_radiation_type MoK\a
_diffrn_radiation_wavelength 0.71073
_diffrn_reflns_av_R_equivalents 0.0531
_diffrn_reflns_av_unetI/netI 0.0544
_diffrn_reflns_Laue_measured_fraction_full 0.996
_diffrn_reflns_Laue_measured_fraction_max 0.996
_diffrn_reflns_limit_h_max 13
_diffrn_reflns_limit_h_min -13
_diffrn_reflns_limit_k_max 18
_diffrn_reflns_limit_k_min -19
_diffrn_reflns_limit_l_max 23
_diffrn_reflns_limit_l_min -23
_diffrn_reflns_number 20549
_diffrn_reflns_point_group_measured_fraction_full 0.997
_diffrn_reflns_point_group_measured_fraction_max 0.997
_diffrn_reflns_theta_full 24.711
_diffrn_reflns_theta_max 24.711
_diffrn_reflns_theta_min 3.519
_diffrn_source 'Enhance (Mo) X-ray Source'
_exptl_absorpt_coefficient_mu 7.574
_exptl_absorpt_correction_T_max 1.00000
_exptl_absorpt_correction_T_min 0.36547
_exptl_absorpt_correction_type multi-scan
_exptl_absorpt_process_details
;
CrysAlisPro, Agilent Technologies,
Version 1.171.37.35 (release 13-08-2014 CrysAlis171 .NET)
(compiled Aug 13 2014,18:06:01)
Empirical absorption correction using spherical harmonics,
 implemented in SCALE3 ABSPACK scaling algorithm.
;
_exptl_crystal_colour 'clear reddish red'
_exptl_crystal_colour_lustre clear
_exptl_crystal_colour_modifier reddish
_exptl_crystal_colour_primary red
_exptl_crystal_density_diffrn 1.938
_exptl_crystal_description plate
_exptl_crystal_F_000 2120
_exptl_crystal_size_max 0.7
_exptl_crystal_size_mid 0.3
_exptl_crystal_size_min 0.1
_refine_diff_density_max 2.333
_refine_diff_density_min -1.473
_refine_diff_density_rms 0.140
_refine_ls_abs_structure_details
;
 Flack x determined using 2300 quotients [(I+)-(I-)]/[(I+)+(I-)]
 (Parsons, Flack and Wagner, Acta Cryst. B69 (2013) 249-259).
;
_refine_ls_abs_structure_Flack -0.021(10)
_refine_ls_extinction_method none
_refine_ls_goodness_of_fit_ref 1.042
_refine_ls_hydrogen_treatment constr
_refine_ls_matrix_type full
_refine_ls_number_parameters 478
_refine_ls_number_reflns 6422
_refine_ls_number_restraints 0
_refine_ls_restrained_S_all 1.042
_refine_ls_R_factor_all 0.0470
_refine_ls_R_factor_gt 0.0396
_refine_ls_shift/su_max 0.001
_refine_ls_shift/su_mean 0.000
_refine_ls_structure_factor_coef Fsqd
_refine_ls_weighting_details 'w=1/[\s^2^(Fo^2^)+(0.0550P)^2^+2.8540P] where P=(Fo^2^+2Fc^2^)/3'
_refine_ls_weighting_scheme calc
_refine_ls_wR_factor_gt 0.0955
_refine_ls_wR_factor_ref 0.1009
_reflns_Friedel_coverage 0.785
_reflns_Friedel_fraction_full 0.999
_reflns_Friedel_fraction_max 0.999
_reflns_number_gt 5774
_reflns_number_total 6422
_reflns_threshold_expression 'I > 2\s(I)'
_cod_data_source_file c9qm00105k2.cif
_cod_data_source_block zxg-r-cy-mo-2
_cod_original_cell_volume 3782.52(13)
_cod_database_code 1554640
_shelx_space_group_comment
;
The symmetry employed for this shelxl refinement is uniquely defined
by the following loop, which should always be used as a source of
symmetry information in preference to the above space-group names.
They are only intended as comments.
;
_reflns_odcompleteness_completeness 99.58
_reflns_odcompleteness_iscentric 1
_reflns_odcompleteness_theta 26.32
_olex2_refinement_description
;
1. Fixed Uiso
 At 1.2 times of:
  All C(H) groups, All C(H,H) groups
2.a Ternary CH refined with riding coordinates:
 C00F(H00F), C00M(H00M)
2.b Secondary CH2 refined with riding coordinates:
 C00G(H00A,H00B), C00Q(H00E,H00G), C011(H01A,H01B), C013(H01C,H01D), C5(H5A,H5B)
2.c Aromatic/amide H refined with riding coordinates:
 C00C(H00C), C00D(H00D), C00I(H00I), C00L(H00L), C00N(H00N), C00O(H00O),
 C00U(H00U), C00V(H00V), C00W(H00W), C00X(H00X), C00Z(H00Z), C010(H010),
 C012(H012), C014(H014), C015(H015), C016(H016), C017(H017), C018(H018),
 C019(H019), C01A(H01E), C01B(H01F), C01C(H01G), C01D(H01H), C01E(H01I),
 C01F(H01J), C01G(H01K)
;
_shelx_shelxl_version_number 2014/7
_olex2_date_sample_data_collection 2016-10-12
_olex2_submission_special_instructions 'No special instructions were received'

loop_
_space_group_symop_operation_xyz
'x, y, z'
'-x+1/2, -y, z+1/2'
'-x, y+1/2, -z+1/2'
'x+1/2, -y+1/2, -z'

loop_
_atom_site_label
_atom_site_type_symbol
_atom_site_fract_x
_atom_site_fract_y
_atom_site_fract_z
_atom_site_U_iso_or_equiv
_atom_site_adp_type
_atom_site_occupancy
_atom_site_site_symmetry_order
_atom_site_calc_flag
_atom_site_refinement_flags_posn
Pt01 Pt 1.02431(4) 0.57656(3) 0.47671(3) 0.03618(16) Uani 1 1 d .
Pt02 Pt 0.69419(5) 0.44193(4) 0.54015(3) 0.04184(18) Uani 1 1 d .
Cl00 Cl 0.2706(5) 0.3372(4) 0.6137(4) 0.099(2) Uani 1 1 d .
O004 O 1.0322(9) 0.5033(7) 0.5580(5) 0.052(3) Uani 1 1 d .
O005 O 0.8196(15) 0.3705(7) 0.5146(8) 0.109(7) Uani 1 1 d .
N006 N 1.1641(10) 0.5181(7) 0.4369(6) 0.043(3) Uani 1 1 d .
N007 N 0.7102(10) 0.5103(7) 0.4588(6) 0.039(3) Uani 1 1 d .
N008 N 0.8692(10) 0.6272(7) 0.5111(5) 0.036(3) Uani 1 1 d .
N009 N 0.6984(11) 0.3861(7) 0.6278(6) 0.045(3) Uani 1 1 d .
C00A C 1.0550(11) 0.6464(9) 0.3999(7) 0.036(3) Uani 1 1 d .
Cl1 Cl 0.0921(8) 0.2209(6) 0.6441(8) 0.208(6) Uani 1 1 d .
C00C C 0.4528(12) 0.5332(10) 0.5533(9) 0.054(4) Uani 1 1 d .
H00C H 0.4556 0.5450 0.5088 0.064 Uiso 1 1 calc R
C00D C 0.7817(12) 0.4916(9) 0.4100(7) 0.041(4) Uani 1 1 d .
H00D H 0.7834 0.5281 0.3758 0.049 Uiso 1 1 calc R
C00E C 0.8936(12) 0.5804(10) 0.6225(7) 0.045(4) Uani 1 1 d .
C00F C 0.6677(11) 0.5944(8) 0.4605(8) 0.040(3) Uani 1 1 d .
H00F H 0.6205 0.6017 0.5007 0.047 Uiso 1 1 calc R
C00G C 0.6381(15) 0.7606(10) 0.4192(8) 0.054(4) Uani 1 1 d .
H00A H 0.6032 0.8123 0.4292 0.065 Uiso 1 1 calc R
H00B H 0.6834 0.7657 0.3787 0.065 Uiso 1 1 calc R
C00H C 0.8570(12) 0.4237(10) 0.4016(7) 0.044(4) Uani 1 1 d .
C00I C 0.3544(14) 0.5589(10) 0.5896(9) 0.058(5) Uani 1 1 d .
H00I H 0.2936 0.5884 0.5696 0.070 Uiso 1 1 calc R
C00J C 0.8791(14) 0.3696(10) 0.4498(10) 0.052(4) Uani 1 1 d .
C00K C 0.5298(14) 0.4684(9) 0.6475(8) 0.046(4) Uani 1 1 d .
C00L C 1.0129(14) 0.4742(10) 0.6686(8) 0.050(4) Uani 1 1 d .
H00L H 1.0680 0.4328 0.6636 0.060 Uiso 1 1 calc R
C00M C 0.7744(10) 0.6538(7) 0.4623(7) 0.034(3) Uani 1 1 d .
H00M H 0.8120 0.6537 0.4188 0.041 Uiso 1 1 calc R
C00N C 1.2121(14) 0.4526(10) 0.4596(9) 0.059(4) Uani 1 1 d .
H00N H 1.1835 0.4343 0.4998 0.071 Uiso 1 1 calc R
C00O C 0.8337(13) 0.6217(9) 0.5684(8) 0.046(4) Uani 1 1 d .
H00O H 0.7608 0.6466 0.5782 0.055 Uiso 1 1 calc R
C00P C 0.9846(13) 0.5212(9) 0.6135(7) 0.041(3) Uani 1 1 d .
C00Q C 0.7256(12) 0.7377(8) 0.4745(7) 0.040(3) Uani 1 1 d .
H00E H 0.7920 0.7754 0.4760 0.048 Uiso 1 1 calc R
H00G H 0.6839 0.7394 0.5163 0.048 Uiso 1 1 calc R
C00R C 1.1998(13) 0.5428(10) 0.3753(8) 0.052(4) Uani 1 1 d .
C00S C 1.1439(12) 0.6178(9) 0.3565(7) 0.038(3) Uani 1 1 d .
C00T C 0.6168(13) 0.4100(10) 0.6712(8) 0.046(4) Uani 1 1 d .
C00U C 1.2868(13) 0.4993(11) 0.3428(9) 0.059(5) Uani 1 1 d .
H00U H 1.3125 0.5165 0.3017 0.071 Uiso 1 1 calc R
C00V C 0.9212(13) 0.4207(10) 0.3414(7) 0.050(4) Uani 1 1 d .
H00V H 0.9068 0.4595 0.3097 0.060 Uiso 1 1 calc R
C00W C 1.0130(12) 0.7241(9) 0.3876(8) 0.045(4) Uani 1 1 d .
H00W H 0.9569 0.7464 0.4161 0.054 Uiso 1 1 calc R
C00X C 0.7856(15) 0.3313(11) 0.6446(9) 0.056(4) Uani 1 1 d .
H00X H 0.8441 0.3168 0.6142 0.067 Uiso 1 1 calc R
C00Y C 0.5470(12) 0.4906(9) 0.5807(8) 0.042(4) Uani 1 1 d .
C00Z C 1.0528(14) 0.7688(11) 0.3338(9) 0.057(5) Uani 1 1 d .
H00Z H 1.0247 0.8205 0.3275 0.068 Uiso 1 1 calc R
C010 C 1.3355(15) 0.4334(12) 0.3681(10) 0.070(5) Uani 1 1 d .
H010 H 1.3927 0.4042 0.3448 0.084 Uiso 1 1 calc R
C011 C 0.5387(15) 0.7027(11) 0.4090(9) 0.062(5) Uani 1 1 d .
H01A H 0.4944 0.7168 0.3696 0.074 Uiso 1 1 calc R
H01B H 0.4831 0.7054 0.4457 0.074 Uiso 1 1 calc R
C012 C 1.0241(16) 0.3043(11) 0.3779(10) 0.064(5) Uani 1 1 d .
H012 H 1.0774 0.2627 0.3694 0.077 Uiso 1 1 calc R
C013 C 0.5868(13) 0.6167(10) 0.4023(8) 0.044(4) Uani 1 1 d .
H01C H 0.5192 0.5800 0.4000 0.053 Uiso 1 1 calc R
H01D H 0.6327 0.6120 0.3619 0.053 Uiso 1 1 calc R
C014 C 0.3464(15) 0.5409(10) 0.6551(9) 0.059(5) Uani 1 1 d .
H014 H 0.2822 0.5601 0.6800 0.070 Uiso 1 1 calc R
C015 C 1.1812(14) 0.6625(11) 0.3027(7) 0.053(4) Uani 1 1 d .
H015 H 1.2397 0.6418 0.2747 0.063 Uiso 1 1 calc R
C016 C 0.7869(15) 0.2983(10) 0.7050(9) 0.059(5) Uani 1 1 d .
H016 H 0.8448 0.2601 0.7152 0.071 Uiso 1 1 calc R
C017 C 1.1341(15) 0.7357(11) 0.2901(8) 0.056(4) Uani 1 1 d .
H017 H 1.1563 0.7632 0.2524 0.067 Uiso 1 1 calc R
C018 C 1.0031(16) 0.3626(11) 0.3290(9) 0.065(5) Uani 1 1 d .
H018 H 1.0446 0.3611 0.2894 0.078 Uiso 1 1 calc R
C019 C 0.7025(16) 0.3209(10) 0.7521(8) 0.056(4) Uani 1 1 d .
H019 H 0.7035 0.2983 0.7938 0.067 Uiso 1 1 calc R
C01A C 0.4330(14) 0.4949(10) 0.6833(9) 0.051(4) Uani 1 1 d .
H01E H 0.4264 0.4812 0.7273 0.061 Uiso 1 1 calc R
C01B C 0.8438(16) 0.5926(11) 0.6861(8) 0.063(5) Uani 1 1 d .
H01F H 0.7863 0.6323 0.6924 0.076 Uiso 1 1 calc R
C01C C 0.9642(15) 0.4862(11) 0.7281(9) 0.060(5) Uani 1 1 d .
H01G H 0.9874 0.4538 0.7629 0.072 Uiso 1 1 calc R
C01D C 0.6188(15) 0.3767(11) 0.7360(8) 0.054(4) Uani 1 1 d .
H01H H 0.5626 0.3934 0.7671 0.065 Uiso 1 1 calc R
C01E C 0.9682(17) 0.3082(10) 0.4363(10) 0.066(5) Uani 1 1 d .
H01I H 0.9868 0.2709 0.4685 0.080 Uiso 1 1 calc R
C01F C 1.2984(16) 0.4093(12) 0.4306(11) 0.075(6) Uani 1 1 d .
H01J H 1.3323 0.3652 0.4511 0.090 Uiso 1 1 calc R
C01G C 0.8801(16) 0.5460(14) 0.7386(8) 0.072(6) Uani 1 1 d .
H01K H 0.8484 0.5547 0.7803 0.087 Uiso 1 1 calc R
C5 C 0.156(2) 0.2794(15) 0.5838(13) 0.097(7) Uani 1 1 d .
H5A H 0.1875 0.2455 0.5492 0.117 Uiso 1 1 calc R
H5B H 0.0945 0.3135 0.5649 0.117 Uiso 1 1 calc R

loop_
_atom_site_aniso_label
_atom_site_aniso_U_11
_atom_site_aniso_U_22
_atom_site_aniso_U_33
_atom_site_aniso_U_23
_atom_site_aniso_U_13
_atom_site_aniso_U_12
Pt01 0.0345(3) 0.0433(3) 0.0307(3) -0.0055(3) 0.0024(2) -0.0018(2)
Pt02 0.0425(3) 0.0451(4) 0.0379(3) 0.0003(3) 0.0015(2) -0.0069(3)
Cl00 0.091(4) 0.090(4) 0.117(5) -0.004(4) -0.015(4) 0.018(3)
O004 0.052(6) 0.066(7) 0.037(6) -0.005(5) 0.010(5) 0.012(6)
O005 0.160(13) 0.040(7) 0.126(14) 0.046(8) -0.114(12) -0.053(8)
N006 0.041(6) 0.041(7) 0.046(8) 0.001(6) -0.011(6) -0.002(5)
N007 0.047(6) 0.038(7) 0.033(7) -0.008(6) -0.002(6) 0.000(5)
N008 0.045(6) 0.042(7) 0.019(6) -0.009(5) -0.008(5) -0.011(5)
N009 0.046(7) 0.036(7) 0.053(8) 0.003(6) -0.004(7) -0.011(6)
C00A 0.030(7) 0.044(9) 0.032(8) -0.003(7) -0.006(6) 0.004(6)
Cl1 0.118(6) 0.135(7) 0.369(19) 0.089(10) 0.053(9) -0.009(5)
C00C 0.037(8) 0.066(11) 0.058(11) 0.010(9) -0.003(7) -0.013(7)
C00D 0.050(8) 0.041(9) 0.032(8) -0.007(7) -0.001(7) -0.013(7)
C00E 0.043(8) 0.054(10) 0.037(8) 0.000(8) -0.001(6) -0.003(7)
C00F 0.040(7) 0.036(8) 0.043(8) -0.003(7) -0.002(6) 0.006(6)
C00G 0.066(10) 0.045(10) 0.050(10) 0.012(8) 0.010(8) 0.022(8)
C00H 0.047(7) 0.051(10) 0.035(8) -0.026(8) 0.002(6) -0.011(8)
C00I 0.047(8) 0.048(10) 0.080(13) 0.023(10) 0.005(8) -0.004(8)
C00J 0.058(9) 0.038(9) 0.059(12) -0.001(9) -0.008(9) -0.008(7)
C00K 0.047(8) 0.040(9) 0.052(9) 0.002(7) 0.006(8) -0.009(7)
C00L 0.045(8) 0.054(10) 0.051(10) 0.015(8) -0.009(8) 0.002(7)
C00M 0.034(6) 0.033(7) 0.036(8) -0.004(7) -0.001(6) 0.002(5)
C00N 0.053(9) 0.060(11) 0.065(11) 0.001(10) -0.006(9) 0.003(8)
C00O 0.048(9) 0.044(9) 0.046(10) -0.008(8) 0.003(7) -0.008(7)
C00P 0.043(8) 0.042(9) 0.038(8) -0.002(7) 0.003(7) -0.008(7)
C00Q 0.052(8) 0.032(7) 0.035(8) -0.009(7) 0.002(7) 0.003(6)
C00R 0.038(7) 0.072(11) 0.045(9) -0.005(8) -0.009(7) -0.015(8)
C00S 0.035(7) 0.037(8) 0.043(9) -0.008(7) 0.001(6) -0.003(6)
C00T 0.046(8) 0.051(10) 0.042(9) 0.009(8) 0.002(7) -0.018(7)
C00U 0.040(9) 0.077(13) 0.060(11) -0.017(10) 0.009(8) 0.012(9)
C00V 0.057(9) 0.052(10) 0.040(8) -0.015(8) 0.004(7) -0.005(8)
C00W 0.033(7) 0.053(10) 0.049(9) -0.011(8) -0.003(7) -0.001(7)
C00X 0.051(9) 0.065(12) 0.053(11) -0.006(9) -0.009(8) -0.003(8)
C00Y 0.037(8) 0.044(9) 0.043(9) -0.003(7) 0.001(7) -0.012(6)
C00Z 0.044(9) 0.069(12) 0.056(11) 0.017(9) -0.004(8) 0.001(8)
C010 0.052(10) 0.069(13) 0.089(14) -0.026(13) 0.016(9) 0.007(10)
C011 0.050(9) 0.079(13) 0.057(11) 0.002(10) -0.006(9) 0.013(10)
C012 0.057(9) 0.056(11) 0.078(13) -0.024(10) 0.012(10) 0.013(9)
C013 0.042(8) 0.055(10) 0.034(8) -0.002(8) -0.003(7) 0.001(7)
C014 0.050(9) 0.064(12) 0.062(12) 0.003(10) 0.002(8) -0.008(8)
C015 0.042(8) 0.079(12) 0.037(9) 0.000(8) 0.010(7) -0.014(9)
C016 0.061(10) 0.055(11) 0.062(12) 0.022(9) -0.010(9) -0.001(9)
C017 0.064(10) 0.066(12) 0.037(9) 0.015(9) 0.001(8) -0.011(9)
C018 0.067(12) 0.080(13) 0.048(10) -0.025(10) 0.007(9) 0.013(10)
C019 0.066(10) 0.056(11) 0.046(10) 0.021(8) -0.020(9) -0.013(9)
C01A 0.060(10) 0.048(10) 0.044(10) 0.005(8) 0.011(8) -0.011(8)
C01B 0.064(10) 0.081(14) 0.044(10) -0.013(10) 0.006(8) 0.009(10)
C01C 0.046(9) 0.086(13) 0.047(10) 0.013(9) -0.008(8) 0.003(10)
C01D 0.061(10) 0.069(12) 0.033(9) -0.005(9) 0.005(8) -0.018(9)
C01E 0.083(12) 0.044(10) 0.073(13) -0.011(9) 0.010(11) 0.009(10)
C01F 0.068(11) 0.073(13) 0.085(15) -0.023(11) -0.001(11) 0.029(11)
C01G 0.063(11) 0.121(19) 0.033(9) -0.004(11) 0.005(8) -0.012(12)
C5 0.100(16) 0.101(18) 0.091(18) -0.001(15) 0.005(14) 0.001(14)

loop_
_atom_type_symbol
_atom_type_description
_atom_type_scat_dispersion_real
_atom_type_scat_dispersion_imag
_atom_type_scat_source
C C 0.0033 0.0016 'International Tables Vol C Tables 4.2.6.8 and 6.1.1.4'
H H 0.0000 0.0000 'International Tables Vol C Tables 4.2.6.8 and 6.1.1.4'
Cl Cl 0.1484 0.1585 'International Tables Vol C Tables 4.2.6.8 and 6.1.1.4'
N N 0.0061 0.0033 'International Tables Vol C Tables 4.2.6.8 and 6.1.1.4'
O O 0.0106 0.0060 'International Tables Vol C Tables 4.2.6.8 and 6.1.1.4'
Pt Pt -1.7033 8.3905 'International Tables Vol C Tables 4.2.6.8 and 6.1.1.4'

loop_
_geom_angle_atom_site_label_1
_geom_angle_atom_site_label_2
_geom_angle_atom_site_label_3
_geom_angle
N006 Pt01 O004 90.1(5)
N006 Pt01 N008 173.2(4)
N008 Pt01 O004 90.5(4)
C00A Pt01 O004 167.7(5)
C00A Pt01 N006 80.6(5)
C00A Pt01 N008 99.7(5)
O005 Pt02 N007 93.9(5)
O005 Pt02 N009 86.2(6)
O005 Pt02 C00Y 164.2(6)
N009 Pt02 N007 170.5(5)
C00Y Pt02 N007 100.3(5)
C00Y Pt02 N009 80.9(6)
C00P O004 Pt01 123.4(9)
C00J O005 Pt02 125.2(10)
C00N N006 Pt01 125.6(12)
C00N N006 C00R 117.4(15)
C00R N006 Pt01 116.3(10)
C00D N007 Pt02 122.6(10)
C00D N007 C00F 115.8(12)
C00F N007 Pt02 119.4(9)
C00M N008 Pt01 118.7(8)
C00O N008 Pt01 124.1(11)
C00O N008 C00M 115.1(12)
C00T N009 Pt02 115.8(10)
C00T N009 C00X 120.7(14)
C00X N009 Pt02 123.2(11)
C00S C00A Pt01 114.5(10)
C00S C00A C00W 115.8(14)
C00W C00A Pt01 129.1(11)
C00I C00C H00C 118.8
C00Y C00C H00C 118.8
C00Y C00C C00I 122.5(17)
N007 C00D H00D 115.2
N007 C00D C00H 129.7(14)
C00H C00D H00D 115.2
C00P C00E C00O 123.6(13)
C01B C00E C00O 116.3(14)
C01B C00E C00P 119.4(14)
N007 C00F H00F 107.8
N007 C00F C00M 111.8(10)
N007 C00F C013 113.5(12)
C00M C00F H00F 107.8
C013 C00F H00F 107.8
C013 C00F C00M 107.8(12)
H00A C00G H00B 107.6
C00Q C00G H00A 108.7
C00Q C00G H00B 108.7
C011 C00G H00A 108.7
C011 C00G H00B 108.7
C011 C00G C00Q 114.0(14)
C00J C00H C00D 123.5(14)
C00J C00H C00V 120.8(16)
C00V C00H C00D 115.2(15)
C00C C00I H00I 119.9
C014 C00I C00C 120.2(17)
C014 C00I H00I 119.9
C00H C00J O005 124.1(15)
C00H C00J C01E 117.2(17)
C01E C00J O005 118.7(16)
C00Y C00K C00T 113.9(14)
C01A C00K C00T 123.9(15)
C01A C00K C00Y 121.9(16)
C00P C00L H00L 118.3
C01C C00L H00L 118.3
C01C C00L C00P 123.3(15)
N008 C00M C00F 110.7(11)
N008 C00M H00M 107.5
N008 C00M C00Q 114.2(11)
C00F C00M H00M 107.5
C00Q C00M C00F 109.2(10)
C00Q C00M H00M 107.5
N006 C00N H00N 116.9
N006 C00N C01F 126.1(19)
C01F C00N H00N 116.9
N008 C00O C00E 127.3(15)
N008 C00O H00O 116.4
C00E C00O H00O 116.4
O004 C00P C00E 124.5(13)
O004 C00P C00L 118.8(14)
C00L C00P C00E 116.3(13)
C00G C00Q H00E 109.8
C00G C00Q H00G 109.8
C00M C00Q C00G 109.5(12)
C00M C00Q H00E 109.8
C00M C00Q H00G 109.8
H00E C00Q H00G 108.2
N006 C00R C00S 112.2(14)
C00U C00R N006 118.5(16)
C00U C00R C00S 129.0(16)
C00A C00S C00R 115.3(14)
C015 C00S C00A 121.3(14)
C015 C00S C00R 123.2(14)
N009 C00T C00K 115.5(14)
N009 C00T C01D 119.1(15)
C01D C00T C00K 125.4(15)
C00R C00U H00U 118.8
C010 C00U C00R 122.4(18)
C010 C00U H00U 118.8
C00H C00V H00V 119.3
C018 C00V C00H 121.4(17)
C018 C00V H00V 119.3
C00A C00W H00W 118.9
C00Z C00W C00A 122.2(15)
C00Z C00W H00W 118.9
N009 C00X H00X 119.7
C016 C00X N009 120.6(17)
C016 C00X H00X 119.7
C00C C00Y Pt02 131.1(13)
C00C C00Y C00K 114.9(14)
C00K C00Y Pt02 113.4(11)
C00W C00Z H00Z 120.2
C017 C00Z C00W 119.6(17)
C017 C00Z H00Z 120.2
C00U C010 H010 120.9
C00U C010 C01F 118.2(17)
C01F C010 H010 120.9
C00G C011 H01A 109.3
C00G C011 H01B 109.3
C00G C011 C013 111.7(13)
H01A C011 H01B 107.9
C013 C011 H01A 109.3
C013 C011 H01B 109.3
C018 C012 H012 119.5
C01E C012 H012 119.5
C01E C012 C018 121.0(16)
C00F C013 C011 111.2(13)
C00F C013 H01C 109.4
C00F C013 H01D 109.4
C011 C013 H01C 109.4
C011 C013 H01D 109.4
H01C C013 H01D 108.0
C00I C014 H014 120.3
C01A C014 C00I 119.4(17)
C01A C014 H014 120.3
C00S C015 H015 119.2
C017 C015 C00S 121.5(15)
C017 C015 H015 119.2
C00X C016 H016 119.6
C00X C016 C019 120.7(16)
C019 C016 H016 119.6
C00Z C017 H017 120.3
C015 C017 C00Z 119.4(16)
C015 C017 H017 120.3
C00V C018 C012 118.5(16)
C00V C018 H018 120.8
C012 C018 H018 120.8
C016 C019 H019 120.7
C01D C019 C016 118.6(15)
C01D C019 H019 120.7
C00K C01A H01E 119.6
C014 C01A C00K 120.7(17)
C014 C01A H01E 119.6
C00E C01B H01F 119.7
C01G C01B C00E 120.7(16)
C01G C01B H01F 119.7
C00L C01C H01G 119.4
C00L C01C C01G 121.2(16)
C01G C01C H01G 119.4
C00T C01D H01H 119.9
C019 C01D C00T 120.2(16)
C019 C01D H01H 119.9
C00J C01E H01I 119.5
C012 C01E C00J 121.0(18)
C012 C01E H01I 119.5
C00N C01F C010 117.2(19)
C00N C01F H01J 121.4
C010 C01F H01J 121.4
C01B C01G H01K 120.5
C01C C01G C01B 118.9(16)
C01C C01G H01K 120.5
Cl00 C5 Cl1 111.9(15)
Cl00 C5 H5A 109.2
Cl00 C5 H5B 109.2
Cl1 C5 H5A 109.2
Cl1 C5 H5B 109.2
H5A C5 H5B 107.9

loop_
_geom_bond_atom_site_label_1
_geom_bond_atom_site_label_2
_geom_bond_distance
Pt01 O004 2.065(11)
Pt01 N006 2.003(12)
Pt01 N008 2.039(11)
Pt01 C00A 1.985(15)
Pt02 O005 1.91(2)
Pt02 N007 2.024(12)
Pt02 N009 2.017(13)
Pt02 C00Y 2.000(15)
Cl00 C5 1.71(2)
O004 C00P 1.283(17)
O005 C00J 1.47(3)
N006 C00N 1.305(19)
N006 C00R 1.38(2)
N007 C00D 1.309(18)
N007 C00F 1.487(16)
N008 C00M 1.512(16)
N008 C00O 1.237(18)
N009 C00T 1.328(19)
N009 C00X 1.38(2)
C00A C00S 1.406(19)
C00A C00W 1.41(2)
Cl1 C5 1.73(3)
C00C H00C 0.9300
C00C C00I 1.38(2)
C00C C00Y 1.38(2)
C00D H00D 0.9300
C00D C00H 1.42(2)
C00E C00O 1.46(2)
C00E C00P 1.43(2)
C00E C01B 1.42(2)
C00F H00F 0.9800
C00F C00M 1.546(17)
C00F C013 1.532(19)
C00G H00A 0.9700
C00G H00B 0.9700
C00G C00Q 1.53(2)
C00G C011 1.48(2)
C00H C00J 1.36(2)
C00H C00V 1.42(2)
C00I H00I 0.9300
C00I C014 1.37(2)
C00J C01E 1.45(2)
C00K C00T 1.46(2)
C00K C00Y 1.42(2)
C00K C01A 1.37(2)
C00L H00L 0.9300
C00L C00P 1.41(2)
C00L C01C 1.34(2)
C00M H00M 0.9800
C00M C00Q 1.527(17)
C00N H00N 0.9300
C00N C01F 1.34(2)
C00O H00O 0.9300
C00Q H00E 0.9700
C00Q H00G 0.9700
C00R C00S 1.45(2)
C00R C00U 1.38(2)
C00S C015 1.39(2)
C00T C01D 1.43(2)
C00U H00U 0.9300
C00U C010 1.33(3)
C00V H00V 0.9300
C00V C018 1.35(2)
C00W H00W 0.9300
C00W C00Z 1.40(2)
C00X H00X 0.9300
C00X C016 1.35(2)
C00Z H00Z 0.9300
C00Z C017 1.38(2)
C010 H010 0.9300
C010 C01F 1.40(3)
C011 H01A 0.9700
C011 H01B 0.9700
C011 C013 1.54(2)
C012 H012 0.9300
C012 C018 1.42(3)
C012 C01E 1.34(3)
C013 H01C 0.9700
C013 H01D 0.9700
C014 H014 0.9300
C014 C01A 1.36(2)
C015 H015 0.9300
C015 C017 1.36(2)
C016 H016 0.9300
C016 C019 1.39(2)
C017 H017 0.9300
C018 H018 0.9300
C019 H019 0.9300
C019 C01D 1.36(2)
C01A H01E 0.9300
C01B H01F 0.9300
C01B C01G 1.39(3)
C01C H01G 0.9300
C01C C01G 1.38(3)
C01D H01H 0.9300
C01E H01I 0.9300
C01F H01J 0.9300
C01G H01K 0.9300
C5 H5A 0.9700
C5 H5B 0.9700
